data_2237161
loop_
_publ_author_name
'W\"ohlert, Susanne'
'Jess, Inke'
'N\"ather, Christian'

_publ_section_title
;
 Tris[4-(dimethylamino)pyridinium]
 hexakis(thiocyanato-\k<i>N</i>)ferrate(III) monohydrate
;
_journal_coeditor_code HP2051
_journal_issue 1
_journal_name_full 'Acta Crystallographica Section E'
_journal_page_first m33
_journal_paper_doi 10.1107/S1600536812049574
_journal_volume 69
_journal_year 2013
_chemical_formula_iupac '(C7 H11 N2)3 [Fe (N C S)6], H2 O'
_chemical_formula_moiety 'C6 Fe N6 S6, 3 (C7 H11 N2), H2O'
_chemical_formula_sum 'C27 H35 Fe N12 O S6'
_chemical_formula_weight 791.88
_chemical_name_systematic
;
Tris[4-(dimethylamino)pyridinium] hexakis(thiocyanato-\k<i>N</i>)ferrate(III)
monohydrate
;
_space_group_IT_number 2
_symmetry_cell_setting triclinic
_symmetry_space_group_name_Hall '-P 1'
_symmetry_space_group_name_H-M 'P -1'
_atom_sites_solution_hydrogens geom
_atom_sites_solution_primary direct
_atom_sites_solution_secondary difmap
_audit_creation_method SHELXL-97
_cell_angle_alpha 81.260(7)
_cell_angle_beta 71.550(7)
_cell_angle_gamma 62.950(6)
_cell_formula_units_Z 2
_cell_length_a 11.5780(7)
_cell_length_b 11.7620(7)
_cell_length_c 16.5450(11)
_cell_measurement_reflns_used 13617
_cell_measurement_temperature 180(2)
_cell_measurement_theta_max 26.00
_cell_measurement_theta_min 2.35
_cell_volume 1903.4(2)
_computing_cell_refinement 'X-AREA (Stoe & Cie, 2008)'
_computing_data_collection 'X-AREA (Stoe & Cie, 2008)'
_computing_data_reduction 'X-AREA (Stoe & Cie, 2008)'
_computing_molecular_graphics
;
XP in SHELXTL (Sheldrick, 2008) and DIAMOND (Brandenburg, 2012)
;
_computing_publication_material '<i>XCIF</i> in SHELXTL (Sheldrick, 2008)'
_computing_structure_refinement 'SHELXL97 (Sheldrick, 2008)'
_computing_structure_solution 'SHELXS97 (Sheldrick, 2008)'
_diffrn_ambient_temperature 180(2)
_diffrn_measured_fraction_theta_full 0.981
_diffrn_measured_fraction_theta_max 0.981
_diffrn_measurement_device_type 'Stoe IPDS-1'
_diffrn_measurement_method 'phi scan'
_diffrn_radiation_monochromator graphite
_diffrn_radiation_source 'fine-focus sealed tube'
_diffrn_radiation_type MoK\a
_diffrn_radiation_wavelength 0.71073
_diffrn_reflns_av_R_equivalents 0.0754
_diffrn_reflns_av_sigmaI/netI 0.0869
_diffrn_reflns_limit_h_max 14
_diffrn_reflns_limit_h_min -14
_diffrn_reflns_limit_k_max 14
_diffrn_reflns_limit_k_min -14
_diffrn_reflns_limit_l_max 20
_diffrn_reflns_limit_l_min -20
_diffrn_reflns_number 13617
_diffrn_reflns_theta_full 26.00
_diffrn_reflns_theta_max 26.00
_diffrn_reflns_theta_min 2.35
_diffrn_standards_decay_% 0
_diffrn_standards_interval_time 0
_diffrn_standards_number 0
_exptl_absorpt_coefficient_mu 0.765
_exptl_absorpt_correction_T_max 0.9471
_exptl_absorpt_correction_T_min 0.8081
_exptl_absorpt_correction_type numerical
_exptl_absorpt_process_details '(X-SHAPE and X-RED32; Stoe & Cie, 2008)'
_exptl_crystal_colour red
_exptl_crystal_density_diffrn 1.382
_exptl_crystal_density_method 'not measured'
_exptl_crystal_description block
_exptl_crystal_F_000 822
_exptl_crystal_size_max 0.1257
_exptl_crystal_size_mid 0.0769
_exptl_crystal_size_min 0.0550
_refine_diff_density_max 0.336
_refine_diff_density_min -0.501
_refine_ls_extinction_coef 0.0045(11)
_refine_ls_extinction_expression Fc^*^=kFc[1+0.001xFc^2^\l^3^/sin(2\q)]^-1/4^
_refine_ls_extinction_method 'SHELXL97 (Sheldrick, 2008)'
_refine_ls_goodness_of_fit_ref 0.951
_refine_ls_hydrogen_treatment constr
_refine_ls_matrix_type full
_refine_ls_number_parameters 431
_refine_ls_number_reflns 7356
_refine_ls_number_restraints 0
_refine_ls_restrained_S_all 0.951
_refine_ls_R_factor_all 0.0827
_refine_ls_R_factor_gt 0.0424
_refine_ls_shift/su_max 0.001
_refine_ls_shift/su_mean 0.000
_refine_ls_structure_factor_coef Fsqd
_refine_ls_weighting_details 'calc w=1/[\s^2^(Fo^2^)+(0.0520P)^2^+0.0000P] where P=(Fo^2^+2Fc^2^)/3'
_refine_ls_weighting_scheme calc
_refine_ls_wR_factor_gt 0.0914
_refine_ls_wR_factor_ref 0.1038
_reflns_number_gt 4936
_reflns_number_total 7356
_reflns_threshold_expression I>2sigma(I)
_cod_data_source_file hp2051.cif
_cod_data_source_block I
_cod_database_code 2237161
_cod_database_fobs_code 2237161

loop_
_symmetry_equiv_pos_as_xyz
'x, y, z'
'-x, -y, -z'

loop_
_atom_site_type_symbol
_atom_site_label
_atom_site_fract_x
_atom_site_fract_y
_atom_site_fract_z
_atom_site_U_iso_or_equiv
_atom_site_adp_type
_atom_site_calc_flag
_atom_site_refinement_flags
_atom_site_occupancy
_atom_site_symmetry_multiplicity
Fe Fe1 0.98269(4) 0.75134(4) 0.75439(2) 0.01991(12) Uani d . 1 1
N N1 1.1616(3) 0.7621(3) 0.68821(16) 0.0302(6) Uani d . 1 1
C C1 1.2706(3) 0.7490(3) 0.65317(18) 0.0254(6) Uani d . 1 1
S S1 1.42277(9) 0.72966(11) 0.60257(6) 0.0479(2) Uani d . 1 1
N N2 0.9072(2) 0.8295(2) 0.65142(16) 0.0281(5) Uani d . 1 1
C C2 0.8775(3) 0.8660(3) 0.58809(18) 0.0226(6) Uani d . 1 1
S S2 0.83393(8) 0.91910(8) 0.50092(5) 0.0360(2) Uani d . 1 1
N N3 0.8051(3) 0.7391(3) 0.82393(16) 0.0291(6) Uani d . 1 1
C C3 0.6995(3) 0.7518(3) 0.86786(17) 0.0250(6) Uani d . 1 1
S S3 0.55149(8) 0.77201(10) 0.93009(5) 0.0430(2) Uani d . 1 1
N N4 1.0601(2) 0.5739(2) 0.70384(16) 0.0276(5) Uani d . 1 1
C C4 1.0898(3) 0.4916(3) 0.65919(17) 0.0223(6) Uani d . 1 1
S S4 1.12768(8) 0.37586(7) 0.59908(5) 0.02920(18) Uani d . 1 1
N N5 1.0629(2) 0.6720(2) 0.85664(16) 0.0280(5) Uani d . 1 1
C C5 1.1078(3) 0.6329(3) 0.91418(18) 0.0243(6) Uani d . 1 1
S S5 1.17023(8) 0.57453(8) 0.99515(5) 0.0352(2) Uani d . 1 1
N N6 0.9021(3) 0.9292(2) 0.80598(15) 0.0279(5) Uani d . 1 1
C C6 0.8648(3) 1.0174(3) 0.84754(17) 0.0233(6) Uani d . 1 1
S S6 0.81802(9) 1.14057(7) 0.90350(5) 0.0349(2) Uani d . 1 1
N N10 0.8102(3) 0.6969(2) 1.06431(16) 0.0300(6) Uani d . 1 1
H H10 0.8080 0.6393 1.0374 0.036 Uiso calc R 1 1
C C11 0.8352(3) 0.6680(3) 1.14068(19) 0.0287(6) Uani d . 1 1
H H11 0.8516 0.5851 1.1642 0.034 Uiso calc R 1 1
C C12 0.8376(3) 0.7546(3) 1.18468(17) 0.0232(6) Uani d . 1 1
H H12 0.8539 0.7326 1.2390 0.028 Uiso calc R 1 1
C C13 0.8157(3) 0.8783(3) 1.14994(16) 0.0198(5) Uani d . 1 1
C C14 0.7897(3) 0.9043(3) 1.06899(18) 0.0289(6) Uani d . 1 1
H H14 0.7731 0.9860 1.0432 0.035 Uiso calc R 1 1
C C15 0.7884(3) 0.8131(3) 1.02853(19) 0.0310(7) Uani d . 1 1
H H15 0.7719 0.8313 0.9742 0.037 Uiso calc R 1 1
C C16 0.8466(3) 0.9423(3) 1.27260(18) 0.0295(6) Uani d . 1 1
H H16A 0.7616 0.9703 1.3185 0.044 Uiso calc R 1 1
H H16B 0.8965 0.9894 1.2756 0.044 Uiso calc R 1 1
H H16C 0.9012 0.8507 1.2789 0.044 Uiso calc R 1 1
C C17 0.7972(4) 1.0927(3) 1.1516(2) 0.0345(7) Uani d . 1 1
H H17A 0.8679 1.0823 1.0977 0.052 Uiso calc R 1 1
H H17B 0.8018 1.1450 1.1902 0.052 Uiso calc R 1 1
H H17C 0.7085 1.1347 1.1407 0.052 Uiso calc R 1 1
N N11 0.8174(2) 0.9670(2) 1.19072(15) 0.0252(5) Uani d . 1 1
N N20 0.8066(3) 0.2006(3) 0.55337(16) 0.0324(6) Uani d . 1 1
H H20 0.8113 0.1424 0.5231 0.039 Uiso calc R 1 1
C C21 0.7879(3) 0.3170(3) 0.51934(19) 0.0337(7) Uani d . 1 1
H H21 0.7819 0.3344 0.4625 0.040 Uiso calc R 1 1
C C22 0.7775(3) 0.4096(3) 0.56454(19) 0.0290(6) Uani d . 1 1
H H22 0.7631 0.4915 0.5395 0.035 Uiso calc R 1 1
C C23 0.7880(3) 0.3847(3) 0.64942(17) 0.0221(6) Uani d . 1 1
C C24 0.8093(3) 0.2608(3) 0.68218(18) 0.0247(6) Uani d . 1 1
H H24 0.8173 0.2392 0.7385 0.030 Uiso calc R 1 1
C C25 0.8183(3) 0.1721(3) 0.6331(2) 0.0299(7) Uani d . 1 1
H H25 0.8331 0.0889 0.6556 0.036 Uiso calc R 1 1
C C26 0.7592(4) 0.6008(3) 0.6599(2) 0.0384(8) Uani d . 1 1
H H26A 0.8331 0.5927 0.6081 0.058 Uiso calc R 1 1
H H26B 0.7588 0.6519 0.7017 0.058 Uiso calc R 1 1
H H26C 0.6729 0.6429 0.6458 0.058 Uiso calc R 1 1
C C27 0.8000(3) 0.4446(3) 0.78040(19) 0.0327(7) Uani d . 1 1
H H27A 0.7285 0.4235 0.8192 0.049 Uiso calc R 1 1
H H27B 0.7979 0.5188 0.8020 0.049 Uiso calc R 1 1
H H27C 0.8880 0.3716 0.7768 0.049 Uiso calc R 1 1
N N21 0.7785(2) 0.4741(2) 0.69564(15) 0.0253(5) Uani d . 1 1
N N30 0.4772(3) 0.3824(4) 0.7836(2) 0.0598(10) Uani d . 1 1
H H30 0.4722 0.4477 0.8067 0.072 Uiso calc R 1 1
C C31 0.5092(4) 0.2694(5) 0.8242(3) 0.0573(12) Uani d . 1 1
H H31 0.5254 0.2614 0.8781 0.069 Uiso calc R 1 1
C C32 0.5190(3) 0.1663(4) 0.7905(2) 0.0459(9) Uani d . 1 1
H H32 0.5446 0.0866 0.8199 0.055 Uiso calc R 1 1
C C33 0.4912(3) 0.1771(3) 0.7116(2) 0.0328(7) Uani d . 1 1
C C34 0.4594(3) 0.2978(3) 0.6703(2) 0.0399(8) Uani d . 1 1
H H34 0.4428 0.3095 0.6162 0.048 Uiso calc R 1 1
C C35 0.4524(4) 0.3966(4) 0.7073(3) 0.0530(10) Uani d . 1 1
H H35 0.4298 0.4773 0.6792 0.064 Uiso calc R 1 1
C C36 0.4696(4) 0.0904(4) 0.5952(2) 0.0456(9) Uani d . 1 1
H H36A 0.5426 0.1023 0.5505 0.068 Uiso calc R 1 1
H H36B 0.3832 0.1638 0.5954 0.068 Uiso calc R 1 1
H H36C 0.4665 0.0124 0.5842 0.068 Uiso calc R 1 1
C C37 0.5321(4) -0.0459(4) 0.7194(3) 0.0544(10) Uani d . 1 1
H H37A 0.4772 -0.0370 0.7790 0.082 Uiso calc R 1 1
H H37B 0.6279 -0.0837 0.7172 0.082 Uiso calc R 1 1
H H37C 0.5163 -0.1014 0.6898 0.082 Uiso calc R 1 1
N N31 0.4946(3) 0.0793(3) 0.67822(18) 0.0371(6) Uani d . 1 1
O O1 0.4555(3) 0.5701(4) 0.8757(3) 0.0986(15) Uani d . 1 1
H H1O1 0.4927 0.6104 0.8866 0.148 Uiso d R 1 1
H H2O1 0.4004 0.5649 0.9218 0.148 Uiso d R 1 1

loop_
_atom_site_aniso_label
_atom_site_aniso_U_11
_atom_site_aniso_U_22
_atom_site_aniso_U_33
_atom_site_aniso_U_12
_atom_site_aniso_U_13
_atom_site_aniso_U_23
Fe1 0.0247(2) 0.0191(2) 0.0198(2) -0.01218(16) -0.00614(15) -0.00240(14)
N1 0.0341(14) 0.0365(15) 0.0283(13) -0.0208(12) -0.0074(11) -0.0083(11)
C1 0.0323(16) 0.0266(15) 0.0241(14) -0.0169(12) -0.0104(12) 0.0002(11)
S1 0.0299(4) 0.0642(6) 0.0518(5) -0.0269(4) -0.0040(4) -0.0013(5)
N2 0.0338(13) 0.0265(13) 0.0273(13) -0.0148(11) -0.0110(11) 0.0017(10)
C2 0.0217(13) 0.0208(14) 0.0264(15) -0.0090(11) -0.0067(11) -0.0044(11)
S2 0.0438(4) 0.0392(5) 0.0268(4) -0.0141(4) -0.0178(3) -0.0017(3)
N3 0.0332(13) 0.0349(15) 0.0273(13) -0.0215(11) -0.0065(11) -0.0043(11)
C3 0.0336(16) 0.0305(15) 0.0203(13) -0.0187(13) -0.0124(12) -0.0001(11)
S3 0.0322(4) 0.0695(6) 0.0321(4) -0.0292(4) -0.0023(3) -0.0044(4)
N4 0.0339(13) 0.0223(12) 0.0309(13) -0.0154(11) -0.0085(10) -0.0027(11)
C4 0.0268(13) 0.0198(14) 0.0214(13) -0.0117(11) -0.0074(11) 0.0029(11)
S4 0.0450(4) 0.0209(4) 0.0222(3) -0.0143(3) -0.0089(3) -0.0030(3)
N5 0.0342(13) 0.0249(13) 0.0293(13) -0.0135(11) -0.0136(11) 0.0004(10)
C5 0.0279(14) 0.0224(14) 0.0271(15) -0.0139(12) -0.0066(12) -0.0058(12)
S5 0.0428(4) 0.0408(5) 0.0301(4) -0.0193(4) -0.0193(3) 0.0007(3)
N6 0.0359(13) 0.0257(13) 0.0258(12) -0.0173(11) -0.0066(10) -0.0022(10)
C6 0.0322(14) 0.0204(14) 0.0190(13) -0.0138(12) -0.0069(11) 0.0020(11)
S6 0.0600(5) 0.0223(4) 0.0203(4) -0.0178(4) -0.0078(3) -0.0022(3)
N10 0.0403(14) 0.0309(14) 0.0256(13) -0.0194(11) -0.0085(10) -0.0081(11)
C11 0.0323(15) 0.0252(15) 0.0304(15) -0.0148(12) -0.0068(12) -0.0013(12)
C12 0.0280(14) 0.0235(14) 0.0202(13) -0.0132(11) -0.0074(11) 0.0019(11)
C13 0.0214(12) 0.0244(14) 0.0160(12) -0.0131(11) -0.0026(10) -0.0015(10)
C14 0.0411(16) 0.0313(16) 0.0210(14) -0.0206(14) -0.0116(12) 0.0031(12)
C15 0.0397(16) 0.0410(18) 0.0215(14) -0.0240(14) -0.0113(12) 0.0018(13)
C16 0.0463(17) 0.0311(16) 0.0231(14) -0.0233(14) -0.0173(13) 0.0042(12)
C17 0.0528(19) 0.0267(16) 0.0351(17) -0.0228(15) -0.0206(15) 0.0050(13)
N11 0.0372(13) 0.0233(12) 0.0227(12) -0.0169(11) -0.0136(10) 0.0027(10)
N20 0.0379(14) 0.0362(15) 0.0299(13) -0.0198(12) -0.0073(11) -0.0119(11)
C21 0.0413(17) 0.046(2) 0.0214(14) -0.0245(15) -0.0095(12) -0.0028(13)
C22 0.0389(16) 0.0320(16) 0.0243(14) -0.0217(14) -0.0130(12) 0.0068(12)
C23 0.0216(13) 0.0240(14) 0.0226(13) -0.0119(11) -0.0049(10) -0.0020(11)
C24 0.0274(14) 0.0264(15) 0.0215(13) -0.0136(12) -0.0055(11) -0.0001(11)
C25 0.0332(15) 0.0250(15) 0.0342(16) -0.0156(13) -0.0060(12) -0.0051(13)
C26 0.056(2) 0.0208(15) 0.050(2) -0.0160(15) -0.0328(17) 0.0054(14)
C27 0.0446(18) 0.0310(16) 0.0286(15) -0.0173(14) -0.0153(13) -0.0037(13)
N21 0.0325(12) 0.0214(12) 0.0271(12) -0.0126(10) -0.0135(10) -0.0003(10)
N30 0.0410(18) 0.078(3) 0.065(2) -0.0339(18) 0.0046(16) -0.029(2)
C31 0.039(2) 0.098(4) 0.037(2) -0.035(2) -0.0031(16) -0.005(2)
C32 0.0353(17) 0.067(3) 0.0351(18) -0.0254(18) -0.0102(14) 0.0108(17)
C33 0.0196(13) 0.0413(18) 0.0308(16) -0.0127(13) -0.0040(11) 0.0096(13)
C34 0.0363(17) 0.0393(19) 0.0416(19) -0.0166(15) -0.0113(14) 0.0073(15)
C35 0.0395(19) 0.047(2) 0.068(3) -0.0205(18) -0.0082(18) 0.002(2)
C36 0.0387(18) 0.050(2) 0.043(2) -0.0155(17) -0.0080(15) -0.0057(17)
C37 0.043(2) 0.037(2) 0.069(3) -0.0123(17) -0.0146(18) 0.0185(19)
N31 0.0301(13) 0.0305(14) 0.0393(15) -0.0082(11) -0.0050(11) 0.0044(12)
O1 0.066(2) 0.123(3) 0.122(3) -0.065(2) 0.020(2) -0.064(3)

loop_
_atom_type_symbol
_atom_type_description
_atom_type_scat_dispersion_real
_atom_type_scat_dispersion_imag
_atom_type_scat_source
C C 0.0033 0.0016 'International Tables Vol C Tables 4.2.6.8 and 6.1.1.4'
H H 0.0000 0.0000 'International Tables Vol C Tables 4.2.6.8 and 6.1.1.4'
N N 0.0061 0.0033 'International Tables Vol C Tables 4.2.6.8 and 6.1.1.4'
S S 0.1246 0.1234 'International Tables Vol C Tables 4.2.6.8 and 6.1.1.4'
Fe Fe 0.3463 0.8444 'International Tables Vol C Tables 4.2.6.8 and 6.1.1.4'
O O 0.0106 0.0060 'International Tables Vol C Tables 4.2.6.8 and 6.1.1.4'

loop_
_geom_angle_atom_site_label_1
_geom_angle_atom_site_label_2
_geom_angle_atom_site_label_3
_geom_angle
N4 Fe1 N6 179.11(11)
N4 Fe1 N2 88.68(10)
N6 Fe1 N2 91.24(10)
N4 Fe1 N1 89.09(10)
N6 Fe1 N1 91.80(10)
N2 Fe1 N1 90.15(10)
N4 Fe1 N3 91.19(10)
N6 Fe1 N3 87.92(10)
N2 Fe1 N3 91.48(10)
N1 Fe1 N3 178.35(10)
N4 Fe1 N5 91.08(10)
N6 Fe1 N5 89.02(10)
N2 Fe1 N5 178.77(10)
N1 Fe1 N5 88.64(10)
N3 Fe1 N5 89.73(10)
C1 N1 Fe1 170.0(3)
N1 C1 S1 178.9(3)
C2 N2 Fe1 173.1(2)
N2 C2 S2 178.9(3)
C3 N3 Fe1 168.7(2)
N3 C3 S3 178.9(3)
C4 N4 Fe1 162.8(2)
N4 C4 S4 178.3(3)
C5 N5 Fe1 176.9(2)
N5 C5 S5 178.4(3)
C6 N6 Fe1 167.6(2)
N6 C6 S6 177.9(3)
C11 N10 C15 120.8(2)
C11 N10 H10 119.6
C15 N10 H10 119.6
N10 C11 C12 121.4(3)
N10 C11 H11 119.3
C12 C11 H11 119.3
C11 C12 C13 120.2(3)
C11 C12 H12 119.9
C13 C12 H12 119.9
N11 C13 C12 122.5(2)
N11 C13 C14 121.2(3)
C12 C13 C14 116.3(2)
C15 C14 C13 120.4(3)
C15 C14 H14 119.8
C13 C14 H14 119.8
N10 C15 C14 120.9(3)
N10 C15 H15 119.5
C14 C15 H15 119.5
N11 C16 H16A 109.5
N11 C16 H16B 109.5
H16A C16 H16B 109.5
N11 C16 H16C 109.5
H16A C16 H16C 109.5
H16B C16 H16C 109.5
N11 C17 H17A 109.5
N11 C17 H17B 109.5
H17A C17 H17B 109.5
N11 C17 H17C 109.5
H17A C17 H17C 109.5
H17B C17 H17C 109.5
C13 N11 C16 122.4(2)
C13 N11 C17 120.6(2)
C16 N11 C17 116.9(2)
C25 N20 C21 120.7(3)
C25 N20 H20 119.6
C21 N20 H20 119.6
N20 C21 C22 121.3(3)
N20 C21 H21 119.3
C22 C21 H21 119.3
C21 C22 C23 120.1(3)
C21 C22 H22 119.9
C23 C22 H22 119.9
N21 C23 C24 121.8(3)
N21 C23 C22 121.6(3)
C24 C23 C22 116.6(3)
C25 C24 C23 120.1(3)
C25 C24 H24 119.9
C23 C24 H24 119.9
N20 C25 C24 121.1(3)
N20 C25 H25 119.5
C24 C25 H25 119.5
N21 C26 H26A 109.5
N21 C26 H26B 109.5
H26A C26 H26B 109.5
N21 C26 H26C 109.5
H26A C26 H26C 109.5
H26B C26 H26C 109.5
N21 C27 H27A 109.5
N21 C27 H27B 109.5
H27A C27 H27B 109.5
N21 C27 H27C 109.5
H27A C27 H27C 109.5
H27B C27 H27C 109.5
C23 N21 C26 120.9(2)
C23 N21 C27 121.1(2)
C26 N21 C27 117.7(2)
C31 N30 C35 120.3(4)
C31 N30 H30 119.9
C35 N30 H30 119.9
N30 C31 C32 121.8(4)
N30 C31 H31 119.1
C32 C31 H31 119.1
C31 C32 C33 120.1(4)
C31 C32 H32 120.0
C33 C32 H32 120.0
N31 C33 C32 121.8(3)
N31 C33 C34 121.9(3)
C32 C33 C34 116.3(3)
C35 C34 C33 120.4(4)
C35 C34 H34 119.8
C33 C34 H34 119.8
N30 C35 C34 121.1(4)
N30 C35 H35 119.4
C34 C35 H35 119.4
N31 C36 H36A 109.5
N31 C36 H36B 109.5
H36A C36 H36B 109.5
N31 C36 H36C 109.5
H36A C36 H36C 109.5
H36B C36 H36C 109.5
N31 C37 H37A 109.5
N31 C37 H37B 109.5
H37A C37 H37B 109.5
N31 C37 H37C 109.5
H37A C37 H37C 109.5
H37B C37 H37C 109.5
C33 N31 C37 121.7(3)
C33 N31 C36 121.3(3)
C37 N31 C36 116.8(3)
H1O1 O1 H2O1 105.9

loop_
_geom_bond_atom_site_label_1
_geom_bond_atom_site_label_2
_geom_bond_distance
Fe1 N4 2.052(2)
Fe1 N6 2.059(2)
Fe1 N2 2.061(3)
Fe1 N1 2.065(3)
Fe1 N3 2.072(3)
Fe1 N5 2.079(2)
N1 C1 1.157(4)
C1 S1 1.618(3)
N2 C2 1.165(4)
C2 S2 1.620(3)
N3 C3 1.162(4)
C3 S3 1.625(3)
N4 C4 1.164(4)
C4 S4 1.621(3)
N5 C5 1.162(4)
C5 S5 1.634(3)
N6 C6 1.165(4)
C6 S6 1.620(3)
N10 C11 1.345(4)
N10 C15 1.347(4)
N10 H10 0.8800
C11 C12 1.353(4)
C11 H11 0.9500
C12 C13 1.419(4)
C12 H12 0.9500
C13 N11 1.336(4)
C13 C14 1.423(4)
C14 C15 1.356(4)
C14 H14 0.9500
C15 H15 0.9500
C16 N11 1.454(4)
C16 H16A 0.9800
C16 H16B 0.9800
C16 H16C 0.9800
C17 N11 1.466(4)
C17 H17A 0.9800
C17 H17B 0.9800
C17 H17C 0.9800
N20 C25 1.344(4)
N20 C21 1.346(4)
N20 H20 0.8800
C21 C22 1.353(4)
C21 H21 0.9500
C22 C23 1.422(4)
C22 H22 0.9500
C23 N21 1.338(4)
C23 C24 1.413(4)
C24 C25 1.365(4)
C24 H24 0.9500
C25 H25 0.9500
C26 N21 1.461(4)
C26 H26A 0.9800
C26 H26B 0.9800
C26 H26C 0.9800
C27 N21 1.464(4)
C27 H27A 0.9800
C27 H27B 0.9800
C27 H27C 0.9800
N30 C31 1.339(6)
N30 C35 1.351(6)
N30 H30 0.8800
C31 C32 1.355(7)
C31 H31 0.9500
C32 C33 1.415(5)
C32 H32 0.9500
C33 N31 1.330(5)
C33 C34 1.418(5)
C34 C35 1.354(6)
C34 H34 0.9500
C35 H35 0.9500
C36 N31 1.467(5)
C36 H36A 0.9800
C36 H36B 0.9800
C36 H36C 0.9800
C37 N31 1.457(5)
C37 H37A 0.9800
C37 H37B 0.9800
C37 H37C 0.9800
O1 H1O1 0.8400
O1 H2O1 0.8401
